data_9011512
loop_
_publ_author_name
'Clark, G. R.'
'Rodgers, K. A.'
'Henderson, G. S.'

_publ_section_title
;
 The crystal chemistry of doyleite, Al(OH)~3~
;
_journal_issue 2
_journal_name_full 'Zeitschrift f"ur Kristallographie'
_journal_page_first 96
_journal_page_last 100
_journal_paper_doi 10.1524/zkri.1998.213.2.96
_journal_volume 213
_journal_year 1998
_chemical_compound_source 'Mont St. Hilaire, Quebec'
_chemical_formula_sum 'Al H3 O3'
_chemical_name_mineral Doyleite
_space_group_IT_number 2
_symmetry_space_group_name_Hall '-P 1'
_symmetry_space_group_name_H-M 'P -1'
_cell_angle_alpha 97.444
_cell_angle_beta 118.688
_cell_angle_gamma 104.661
_cell_length_a 4.9997
_cell_length_b 5.1681
_cell_length_c 4.9832
_cell_formula_units_Z 2
_cell_volume 104.386
_database_code_amcsd 0011076
_exptl_crystal_density_diffrn 2.482
_cod_original_formula_sum 'Al O3 H3'
_cod_database_code 9011512

loop_
_space_group_symop_operation_xyz
x,y,z
-x,-y,-z

loop_
_atom_site_aniso_label
_atom_site_aniso_U_11
_atom_site_aniso_U_22
_atom_site_aniso_U_33
_atom_site_aniso_U_12
_atom_site_aniso_U_13
_atom_site_aniso_U_23
Al 0.00980 0.01330 0.01140 0.00630 0.00590 0.00260
O1 0.01070 0.01220 0.01520 0.00610 0.00510 0.00070
O2 0.00990 0.01330 0.01370 0.00490 0.00630 0.00260
O3 0.01440 0.01170 0.01480 0.00820 0.01000 0.00440

loop_
_atom_site_label
_atom_site_fract_x
_atom_site_fract_y
_atom_site_fract_z
_atom_site_occupancy
_atom_site_U_iso_or_equiv
Al 0.32690 -0.00060 0.16700 1.00000 ?
O1 0.08680 0.20900 0.20160 1.00000 ?
O2 0.72230 0.21490 0.56630 1.00000 ?
O3 0.46720 0.21070 -0.05500 1.00000 ?
H1 0.16000 0.40000 0.30000 0.50000 0.05000
H2 0.88000 0.40000 0.64000 0.50000 0.05000
H3 0.56000 0.40000 0.00000 0.50000 0.05000
H4 0.16000 0.18000 0.40000 0.50000 0.05000
H5 0.88000 0.18000 0.52000 0.50000 0.05000
H6 0.32000 0.18000 -0.26000 0.50000 0.05000

loop_
_cod_related_entry_id
_cod_related_entry_database
_cod_related_entry_code
1 AMCSD 0011076
